data_4109182
loop_
_publ_author_name
'Anna F. A. Peacock'
'Simon Parsons'
'Peter J. Sadler'

_publ_section_title
;
 Tuning the Hydrolytic Aqueous Chemistry of Osmium Arene Complexes with
 N,O-Chelating Ligands to Achieve Cancer Cell Cytotoxicity
;
_journal_name_full 'Journal of the American Chemical Society'
_journal_page_first 3348
_journal_page_last 3357
_journal_paper_doi 10.1021/ja068335p
_journal_volume 129
_journal_year 2007
_chemical_formula_moiety 'C19 H20 Cl1 N1 O1 Os1'
_chemical_formula_sum 'C19 H20 Cl N O Os'
_chemical_formula_weight 504.03
_space_group_IT_number 14
_symmetry_cell_setting monoclinic
_symmetry_space_group_name_Hall '-P 2yn'
_symmetry_space_group_name_H-M 'P 1 21/n 1'
_atom_sites_solution_hydrogens geom
_atom_sites_solution_primary direct
_audit_creation_date 06-09-25
_audit_creation_method CRYSTALS_ver_12.80
_cell_angle_alpha 90
_cell_angle_beta 102.0310(10)
_cell_angle_gamma 90
_cell_formula_units_Z 4
_cell_length_a 10.5949(3)
_cell_length_b 13.2740(3)
_cell_length_c 12.2343(3)
_cell_measurement_reflns_used 0
_cell_measurement_temperature 150
_cell_measurement_theta_max 0
_cell_measurement_theta_min 0
_cell_volume 1682.80(7)
_computing_cell_refinement 'SAINT (Siemens ,1995)'
_computing_data_collection 'SMART (Siemens, 1993)'
_computing_data_reduction 'SAINT (Siemens ,1995)'
_computing_molecular_graphics 'CAMERON (Watkin et al., 1996)'
_computing_publication_material 'CRYSTALS (Betteridge et al., 2003)'
_computing_structure_refinement 'CRYSTALS (Betteridge et al., 2003)'
_computing_structure_solution 'SIR92 (Altomare et al., 1994)'
_diffrn_ambient_temperature 150
_diffrn_measured_fraction_theta_full 0.998
_diffrn_measured_fraction_theta_max 0.940
_diffrn_measurement_device_type 'Bruker SMART'
_diffrn_measurement_method \w/2\q
_diffrn_radiation_monochromator graphite
_diffrn_radiation_type 'Mo K\a'
_diffrn_radiation_wavelength 0.71073
_diffrn_reflns_av_R_equivalents 0.037
_diffrn_reflns_limit_h_max 14
_diffrn_reflns_limit_h_min -14
_diffrn_reflns_limit_k_max 14
_diffrn_reflns_limit_k_min -18
_diffrn_reflns_limit_l_max 13
_diffrn_reflns_limit_l_min -17
_diffrn_reflns_number 25614
_diffrn_reflns_theta_full 28.304
_diffrn_reflns_theta_max 29.794
_diffrn_reflns_theta_min 2.292
_diffrn_standards_number 0
_exptl_absorpt_coefficient_mu 7.740
_exptl_absorpt_correction_T_max 0.20
_exptl_absorpt_correction_T_min 0.08
_exptl_absorpt_correction_type multi-scan
_exptl_absorpt_process_details 'SADABS (Siemens, 1996)'
_exptl_crystal_colour red-brown
_exptl_crystal_density_diffrn 1.989
_exptl_crystal_description block
_exptl_crystal_F_000 968
_exptl_crystal_size_max 0.42
_exptl_crystal_size_mid 0.33
_exptl_crystal_size_min 0.21
_refine_diff_density_max 1.18
_refine_diff_density_min -0.69
_refine_ls_extinction_method none
_refine_ls_goodness_of_fit_ref 0.8769
_refine_ls_hydrogen_treatment constr
_refine_ls_matrix_type full
_refine_ls_number_parameters 208
_refine_ls_number_reflns 4508
_refine_ls_number_restraints 0
_refine_ls_R_factor_all 0.0244
_refine_ls_R_factor_gt 0.0202
_refine_ls_shift/su_max 0.002589
_refine_ls_structure_factor_coef Fsqd
_refine_ls_weighting_details
;
 w=1/[\s^2^(F^2^) + 0.00 + 0.00P] 
where P=(max(Fo^2^,0) + 2Fc^2^)/3 
;
_refine_ls_weighting_scheme calc
_refine_ls_wR_factor_all 0.0509
_refine_ls_wR_factor_gt 0.0493
_refine_ls_wR_factor_ref 0.0509
_reflns_limit_h_max 14
_reflns_limit_h_min -14
_reflns_limit_k_max 18
_reflns_limit_k_min 0
_reflns_limit_l_max 17
_reflns_limit_l_min 0
_reflns_number_gt 4056
_reflns_number_total 4522
_reflns_threshold_expression I>2.00u(I)
_oxford_diffrn_Wilson_B_factor 0.00
_oxford_diffrn_Wilson_scale 0.00
_oxford_refine_ls_scale 0.28665(13)
_oxford_structure_analysis_title 'ps6038 in P2(1)/n'
_cod_data_source_file ja068335prom20061121_054757.cif
_cod_data_source_block CRYSTALS_cif
_cod_original_sg_symbol_H-M 'P 1 21/n 1 '
_cod_original_formula_sum 'C19 H20 Cl1 N1 O1 Os1'
_cod_database_code 4109182

loop_
_symmetry_equiv_pos_as_xyz
x,y,z
-x,-y,-z
-x+1/2,y+1/2,-z+1/2
x+1/2,-y+1/2,z+1/2

loop_
_atom_site_label
_atom_site_type_symbol
_atom_site_fract_x
_atom_site_fract_y
_atom_site_fract_z
_atom_site_U_iso_or_equiv
_atom_site_occupancy
_atom_site_adp_type
_atom_site_refinement_flags_posn
Os1 Os 0.098291(10) 0.175748(8) 1.083152(8) 0.0148 1.0000 Uani .
Cl1 Cl -0.12569(6) 0.22376(5) 1.01954(6) 0.0217 1.0000 Uani .
C11 C 0.2549(3) 0.0677(2) 1.1265(3) 0.0250 1.0000 Uani .
C21 C 0.1356(3) 0.0172(2) 1.1285(2) 0.0228 1.0000 Uani .
C31 C 0.0495(3) 0.0557(2) 1.1907(2) 0.0216 1.0000 Uani .
C41 C 0.0772(3) 0.1462(2) 1.2552(2) 0.0200 1.0000 Uani .
C51 C 0.1972(3) 0.1947(2) 1.2563(3) 0.0216 1.0000 Uani .
C61 C 0.2854(3) 0.1553(2) 1.1931(3) 0.0228 1.0000 Uani .
C71 C 0.3386(3) 0.0327(3) 1.0493(3) 0.0351 1.0000 Uani .
C81 C -0.0207(3) 0.1860(2) 1.3179(3) 0.0246 1.0000 Uani .
C91 C -0.0025(4) 0.1327(3) 1.4312(3) 0.0418 1.0000 Uani .
C101 C -0.0173(4) 0.2994(3) 1.3328(3) 0.0385 1.0000 Uani .
N12 N 0.1327(2) 0.32091(17) 1.0281(2) 0.0192 1.0000 Uani .
C22 C 0.1517(3) 0.4048(2) 1.0880(3) 0.0233 1.0000 Uani .
C32 C 0.1681(3) 0.4991(2) 1.0393(3) 0.0278 1.0000 Uani .
C42 C 0.1664(3) 0.5054(2) 0.9277(3) 0.0258 1.0000 Uani .
C52 C 0.1473(3) 0.4175(2) 0.8614(3) 0.0220 1.0000 Uani .
C62 C 0.1299(3) 0.3259(2) 0.9156(2) 0.0184 1.0000 Uani .
C72 C 0.1103(3) 0.2323(2) 0.8577(2) 0.0199 1.0000 Uani .
C82 C 0.1112(3) 0.2326(2) 0.7439(3) 0.0246 1.0000 Uani .
C92 C 0.1296(3) 0.3238(3) 0.6899(3) 0.0286 1.0000 Uani .
C102 C 0.1463(3) 0.4145(3) 0.7451(3) 0.0269 1.0000 Uani .
O112 O 0.0957(2) 0.15080(16) 0.91480(17) 0.0219 1.0000 Uani .
H211 H 0.1139 -0.0463 1.0846 0.0262 1.0000 Uiso R
H311 H -0.0332 0.0193 1.1903 0.0248 1.0000 Uiso R
H511 H 0.2202 0.2569 1.3022 0.0247 1.0000 Uiso R
H611 H 0.3698 0.1900 1.1956 0.0264 1.0000 Uiso R
H711 H 0.4172 0.0763 1.0592 0.0438 1.0000 Uiso R
H712 H 0.3651 -0.0388 1.0667 0.0438 1.0000 Uiso R
H713 H 0.2895 0.0375 0.9702 0.0438 1.0000 Uiso R
H811 H -0.1083 0.1680 1.2738 0.0302 1.0000 Uiso R
H911 H -0.0675 0.1584 1.4731 0.0514 1.0000 Uiso R
H912 H 0.0864 0.1462 1.4753 0.0514 1.0000 Uiso R
H913 H -0.0145 0.0585 1.4189 0.0514 1.0000 Uiso R
H1011 H -0.0845 0.3208 1.3745 0.0489 1.0000 Uiso R
H1012 H 0.0699 0.3197 1.3757 0.0489 1.0000 Uiso R
H1013 H -0.0342 0.3325 1.2577 0.0489 1.0000 Uiso R
H221 H 0.1551 0.4009 1.1702 0.0279 1.0000 Uiso R
H321 H 0.1804 0.5613 1.0865 0.0324 1.0000 Uiso R
H421 H 0.1786 0.5718 0.8928 0.0306 1.0000 Uiso R
H821 H 0.0988 0.1682 0.7006 0.0294 1.0000 Uiso R
H921 H 0.1300 0.3222 0.6083 0.0344 1.0000 Uiso R
H1021 H 0.1581 0.4777 0.7039 0.0323 1.0000 Uiso R

loop_
_atom_site_aniso_label
_atom_site_aniso_U_11
_atom_site_aniso_U_22
_atom_site_aniso_U_33
_atom_site_aniso_U_23
_atom_site_aniso_U_13
_atom_site_aniso_U_12
Os1 0.01900(6) 0.01183(6) 0.01213(6) -0.00031(4) -0.00021(4) -0.00117(4)
Cl1 0.0213(3) 0.0205(3) 0.0210(3) 0.0006(3) -0.0007(2) 0.0013(3)
C11 0.0288(15) 0.0243(15) 0.0203(14) 0.0050(12) 0.0015(12) 0.0071(12)
C21 0.0333(15) 0.0131(12) 0.0190(13) -0.0001(11) -0.0017(11) 0.0005(11)
C31 0.0260(14) 0.0168(13) 0.0193(13) 0.0051(11) -0.0012(11) -0.0037(11)
C41 0.0246(14) 0.0193(13) 0.0143(12) 0.0028(11) 0.0000(10) 0.0007(11)
C51 0.0248(14) 0.0209(13) 0.0159(13) -0.0001(11) -0.0031(11) -0.0003(11)
C61 0.0194(13) 0.0263(15) 0.0203(14) 0.0026(12) -0.0015(11) -0.0006(11)
C71 0.0369(18) 0.0364(19) 0.0326(18) -0.0001(16) 0.0089(14) 0.0140(16)
C81 0.0246(14) 0.0280(16) 0.0210(14) 0.0000(12) 0.0043(11) -0.0004(12)
C91 0.046(2) 0.057(2) 0.0268(18) 0.0122(18) 0.0164(16) 0.0064(19)
C101 0.050(2) 0.0338(19) 0.035(2) -0.0043(16) 0.0178(17) 0.0074(16)
N12 0.0214(11) 0.0173(11) 0.0172(11) -0.0002(9) 0.0006(9) -0.0023(9)
C22 0.0297(15) 0.0181(14) 0.0208(14) -0.0023(11) 0.0023(11) -0.0046(12)
C32 0.0342(17) 0.0163(14) 0.0304(17) 0.0002(12) 0.0009(13) -0.0037(12)
C42 0.0264(14) 0.0179(14) 0.0323(17) 0.0049(12) 0.0043(12) -0.0025(11)
C52 0.0196(13) 0.0221(14) 0.0235(14) 0.0035(12) 0.0031(11) 0.0003(11)
C62 0.0175(12) 0.0197(13) 0.0170(13) -0.0001(11) 0.0014(10) 0.0013(10)
C72 0.0187(12) 0.0207(13) 0.0200(13) -0.0007(11) 0.0033(10) 0.0025(11)
C82 0.0250(14) 0.0280(16) 0.0208(14) -0.0028(12) 0.0051(11) 0.0041(12)
C92 0.0272(15) 0.0391(19) 0.0201(15) 0.0067(13) 0.0061(12) 0.0046(13)
C102 0.0280(15) 0.0285(16) 0.0248(15) 0.0096(13) 0.0072(12) 0.0016(13)
O112 0.0304(11) 0.0178(9) 0.0169(10) -0.0024(8) 0.0035(8) -0.0008(8)

loop_
_atom_type_symbol
_atom_type_scat_dispersion_real
_atom_type_scat_dispersion_imag
_atom_type_scat_Cromer_Mann_a1
_atom_type_scat_Cromer_Mann_b1
_atom_type_scat_Cromer_Mann_a2
_atom_type_scat_Cromer_Mann_b2
_atom_type_scat_Cromer_Mann_a3
_atom_type_scat_Cromer_Mann_b3
_atom_type_scat_Cromer_Mann_a4
_atom_type_scat_Cromer_Mann_b4
_atom_type_scat_Cromer_Mann_c
_atom_type_scat_source
C 0.0033 0.0016 2.3100 20.8439 1.0200 10.2075 1.5886 0.5687 0.8650 51.6512 0.2156 'International Tables Vol C 4.2.6.8 and 6.1.1.4'
H 0.0000 0.0000 0.4930 10.5109 0.3229 26.1257 0.1402 3.1424 0.0408 57.7998 0.0030 'International Tables Vol C 4.2.6.8 and 6.1.1.4'
N 0.0061 0.0033 12.2126 0.0057 3.1322 9.8933 2.0125 28.9975 1.1663 0.5826 -11.5290 'International Tables Vol C 4.2.6.8 and 6.1.1.4'
O 0.0106 0.0060 3.0485 13.2771 2.2868 5.7011 1.5463 0.3239 0.8670 32.9089 0.2508 'International Tables Vol C 4.2.6.8 and 6.1.1.4'
Cl 0.1484 0.1585 11.4604 0.0104 7.1964 1.1662 6.2556 18.5194 1.6455 47.7784 -9.5574 'International Tables Vol C 4.2.6.8 and 6.1.1.4'
Os -1.2165 7.6030 28.1894 1.6290 16.1550 8.9795 14.9305 0.3827 5.6759 48.1647 11.0005 'International Tables Vol C 4.2.6.8 and 6.1.1.4'

loop_
_geom_angle_atom_site_label_1
_geom_angle_atom_site_label_2
_geom_angle_atom_site_label_3
_geom_angle
_geom_angle_publ_flag
Cl1 Os1 C11 153.96(9) yes
Cl1 Os1 C21 116.54(8) yes
C11 Os1 C21 38.39(11) yes
Cl1 Os1 C31 92.66(8) yes
C11 Os1 C31 68.76(12) yes
C21 Os1 C31 37.22(11) yes
Cl1 Os1 C41 93.80(8) yes
C11 Os1 C41 82.72(11) yes
C21 Os1 C41 68.60(11) yes
C31 Os1 C41 38.10(11) yes
Cl1 Os1 C51 121.58(8) yes
C11 Os1 C51 69.49(11) yes
C21 Os1 C51 80.74(11) yes
C31 Os1 C51 68.02(11) yes
C41 Os1 C51 37.98(11) yes
Cl1 Os1 C61 159.99(9) yes
C11 Os1 C61 38.10(11) yes
C21 Os1 C61 68.23(11) yes
C31 Os1 C61 80.58(11) yes
C41 Os1 C61 69.26(11) yes
Cl1 Os1 N12 83.07(7) yes
C11 Os1 N12 120.63(11) yes
C21 Os1 N12 158.30(11) yes
C31 Os1 N12 159.60(11) yes
C41 Os1 N12 122.03(10) yes
Cl1 Os1 O112 85.05(6) yes
C11 Os1 O112 89.35(10) yes
C21 Os1 O112 93.57(10) yes
C31 Os1 O112 121.42(10) yes
C41 Os1 O112 159.50(10) yes
C51 Os1 C61 38.47(11) yes
C51 Os1 N12 97.24(10) yes
C61 Os1 N12 96.71(10) yes
C51 Os1 O112 152.56(10) yes
C61 Os1 O112 114.58(10) yes
N12 Os1 O112 78.22(9) yes
Os1 C11 C21 71.47(17) yes
Os1 C11 C61 70.76(17) yes
C21 C11 C61 118.0(3) yes
Os1 C11 C71 124.9(2) yes
C21 C11 C71 120.3(3) yes
C61 C11 C71 121.5(3) yes
Os1 C21 C11 70.14(17) yes
Os1 C21 C31 71.58(17) yes
C11 C21 C31 121.0(3) yes
Os1 C21 H211 131.6 no
C11 C21 H211 119.3 no
C31 C21 H211 119.7 no
Os1 C31 C21 71.19(17) yes
Os1 C31 C41 71.00(16) yes
C21 C31 C41 121.5(3) yes
Os1 C31 H311 131.5 no
C21 C31 H311 119.4 no
C41 C31 H311 119.1 no
Os1 C41 C31 70.90(16) yes
Os1 C41 C51 70.09(17) yes
C31 C41 C51 117.7(3) yes
Os1 C41 C81 130.0(2) yes
C31 C41 C81 119.3(3) yes
C51 C41 C81 123.0(3) yes
Os1 C51 C41 71.93(17) yes
Os1 C51 C61 70.58(17) yes
C41 C51 C61 120.9(3) yes
Os1 C51 H511 130.8 no
C41 C51 H511 119.5 no
C61 C51 H511 119.7 no
Os1 C61 C51 70.95(16) yes
Os1 C61 C11 71.14(17) yes
C51 C61 C11 120.9(3) yes
Os1 C61 H611 131.1 no
C51 C61 H611 119.7 no
C11 C61 H611 119.4 no
C11 C71 H711 109.3 no
C11 C71 H712 109.6 no
H711 C71 H712 109.5 no
C11 C71 H713 109.4 no
H711 C71 H713 109.5 no
H712 C71 H713 109.5 no
C41 C81 C91 109.1(3) yes
C41 C81 C101 114.0(3) yes
C91 C81 C101 110.8(3) yes
C41 C81 H811 107.5 no
C91 C81 H811 107.8 no
C101 C81 H811 107.4 no
C81 C91 H911 109.6 no
C81 C91 H912 109.4 no
H911 C91 H912 109.5 no
C81 C91 H913 109.3 no
H911 C91 H913 109.5 no
H912 C91 H913 109.5 no
C81 C101 H1011 110.0 no
C81 C101 H1012 109.1 no
H1011 C101 H1012 109.5 no
C81 C101 H1013 109.3 no
H1011 C101 H1013 109.5 no
H1012 C101 H1013 109.5 no
Os1 N12 C22 127.6(2) yes
Os1 N12 C62 113.42(18) yes
C22 N12 C62 118.9(3) yes
N12 C22 C32 122.0(3) yes
N12 C22 H221 118.9 no
C32 C22 H221 119.2 no
C22 C32 C42 119.9(3) yes
C22 C32 H321 120.0 no
C42 C32 H321 120.1 no
C32 C42 C52 119.7(3) yes
C32 C42 H421 120.3 no
C52 C42 H421 120.0 no
C42 C52 C62 117.2(3) yes
C42 C52 C102 124.7(3) yes
C62 C52 C102 118.1(3) yes
C52 C62 N12 122.3(3) yes
C52 C62 C72 122.4(3) yes
N12 C62 C72 115.3(2) yes
C62 C72 C82 117.6(3) yes
C62 C72 O112 118.4(3) yes
C82 C72 O112 124.0(3) yes
C72 C82 C92 120.0(3) yes
C72 C82 H821 119.9 no
C92 C82 H821 120.1 no
C82 C92 C102 122.5(3) yes
C82 C92 H921 118.6 no
C102 C92 H921 118.9 no
C52 C102 C92 119.3(3) yes
C52 C102 H1021 120.3 no
C92 C102 H1021 120.3 no
Os1 O112 C72 114.58(18) yes

loop_
_geom_bond_atom_site_label_1
_geom_bond_atom_site_label_2
_geom_bond_distance
_geom_bond_publ_flag
Os1 Cl1 2.4235(7) yes
Os1 C11 2.174(3) yes
Os1 C21 2.191(3) yes
Os1 C31 2.196(3) yes
Os1 C41 2.198(3) yes
Os1 C51 2.173(3) yes
Os1 C61 2.169(3) yes
Os1 N12 2.098(2) yes
Os1 O112 2.081(2) yes
C11 C21 1.435(4) yes
C11 C61 1.417(4) yes
C11 C71 1.499(4) yes
C21 C31 1.400(4) yes
C21 H211 1.000 no
C31 C41 1.434(4) yes
C31 H311 1.000 no
C41 C51 1.422(4) yes
C41 C81 1.509(4) yes
C51 C61 1.430(4) yes
C51 H511 1.000 no
C61 H611 1.000 no
C71 H711 1.000 no
C71 H712 1.000 no
C71 H713 1.000 no
C81 C91 1.532(5) yes
C81 C101 1.515(5) yes
C81 H811 1.000 no
C91 H911 1.000 no
C91 H912 1.000 no
C91 H913 1.000 no
C101 H1011 1.000 no
C101 H1012 1.000 no
C101 H1013 1.000 no
N12 C22 1.325(4) yes
N12 C62 1.373(4) yes
C22 C32 1.413(4) yes
C22 H221 1.000 no
C32 C42 1.364(5) yes
C32 H321 1.000 no
C42 C52 1.412(4) yes
C42 H421 1.000 no
C52 C62 1.415(4) yes
C52 C102 1.421(4) yes
C62 C72 1.423(4) yes
C72 C82 1.395(4) yes
C72 O112 1.315(4) yes
C82 C92 1.412(4) yes
C82 H821 1.000 no
C92 C102 1.373(5) yes
C92 H921 1.000 no
C102 H1021 1.000 no
